data_7046203
loop_
_publ_author_name
'Hanft, Anna'
'Lichtenberg, Crispin'

_publ_section_title
;
 Aminotroponiminates: ligand-centred, reversible redox events under
 oxidative conditions in sodium and bismuth complexes.
;
_journal_issue 31
_journal_name_full 'Dalton transactions (Cambridge, England : 2003)'
_journal_page_first 10578
_journal_page_last 10589
_journal_paper_doi 10.1039/c8dt01019f
_journal_volume 47
_journal_year 2018
_chemical_formula_moiety 'C20 H22 Fe N2'
_chemical_formula_sum 'C20 H22 Fe N2'
_chemical_formula_weight 346.24
_space_group_crystal_system orthorhombic
_space_group_IT_number 19
_space_group_name_Hall 'P 2ac 2ab'
_space_group_name_H-M_alt 'P 21 21 21'
_symmetry_space_group_name_Hall 'P 2ac 2ab'
_symmetry_space_group_name_H-M 'P 21 21 21'
_atom_sites_solution_hydrogens geom
_atom_sites_solution_primary direct
_audit_creation_date 2018-01-19
_audit_creation_method
;
Olex2 1.2
(compiled 2017.08.10 svn.r3458 for OlexSys, GUI svn.r5381)
;
_audit_update_record
;
2018-02-23 deposited with the CCDC.
2018-05-01 downloaded from the CCDC.
;
_cell_angle_alpha 90
_cell_angle_beta 90
_cell_angle_gamma 90
_cell_formula_units_Z 4
_cell_length_a 28.5012(14)
_cell_length_b 5.7094(3)
_cell_length_c 10.1021(5)
_cell_measurement_reflns_used 4543
_cell_measurement_temperature 100
_cell_measurement_theta_max 27.68
_cell_measurement_theta_min 2.47
_cell_volume 1643.86(14)
_computing_cell_refinement 'SAINT v8.34A (Bruker, 2013)'
_computing_data_reduction 'SAINT v8.34A (Bruker, 2013)'
_computing_molecular_graphics 'Olex2 (Dolomanov et al., 2009)'
_computing_publication_material 'Olex2 (Dolomanov et al., 2009)'
_computing_structure_refinement 'ShelXL (Sheldrick, 2015)'
_computing_structure_solution 'ShelXS (Sheldrick, 2008)'
_diffrn_ambient_temperature 100
_diffrn_measured_fraction_theta_full 0.997
_diffrn_measured_fraction_theta_max 0.973
_diffrn_measurement_device_type 'Bruker APEX-II CCD'
_diffrn_measurement_method '\f and \w scans'
_diffrn_radiation_type MoK\a
_diffrn_radiation_wavelength 0.71073
_diffrn_reflns_av_R_equivalents 0.0679
_diffrn_reflns_av_unetI/netI 0.0919
_diffrn_reflns_Laue_measured_fraction_full 0.997
_diffrn_reflns_Laue_measured_fraction_max 0.973
_diffrn_reflns_limit_h_max 37
_diffrn_reflns_limit_h_min -36
_diffrn_reflns_limit_k_max 7
_diffrn_reflns_limit_k_min -7
_diffrn_reflns_limit_l_max 13
_diffrn_reflns_limit_l_min -13
_diffrn_reflns_number 12552
_diffrn_reflns_point_group_measured_fraction_full 0.998
_diffrn_reflns_point_group_measured_fraction_max 0.973
_diffrn_reflns_theta_full 25.242
_diffrn_reflns_theta_max 28.756
_diffrn_reflns_theta_min 1.429
_diffrn_standards_number 0
_exptl_absorpt_coefficient_mu 0.918
_exptl_absorpt_correction_T_max 0.7458
_exptl_absorpt_correction_T_min 0.6807
_exptl_absorpt_correction_type multi-scan
_exptl_absorpt_process_details
'SADABS-2014/5 (Bruker,2014/5) was used for absorption correction. wR2(int) was 0.1391 before and 0.0816 after correction. The Ratio of minimum to maximum transmission is 0.9127. The \l/2 correction factor is 0.00150.'
_exptl_crystal_colour orange
_exptl_crystal_colour_primary orange
_exptl_crystal_density_diffrn 1.399
_exptl_crystal_description needle
_exptl_crystal_F_000 728
_exptl_crystal_size_max 0.277
_exptl_crystal_size_mid 0.152
_exptl_crystal_size_min 0.059
_refine_diff_density_max 1.429
_refine_diff_density_min -1.732
_refine_diff_density_rms 0.189
_refine_ls_abs_structure_details
;
 Refined as an inversion twin.
;
_refine_ls_abs_structure_Flack 0.13(8)
_refine_ls_extinction_method none
_refine_ls_goodness_of_fit_ref 1.063
_refine_ls_hydrogen_treatment constr
_refine_ls_matrix_type full
_refine_ls_number_parameters 191
_refine_ls_number_reflns 4047
_refine_ls_number_restraints 84
_refine_ls_restrained_S_all 1.054
_refine_ls_R_factor_all 0.1127
_refine_ls_R_factor_gt 0.0970
_refine_ls_shift/su_max 0.000
_refine_ls_shift/su_mean 0.000
_refine_ls_structure_factor_coef Fsqd
_refine_ls_weighting_details 'w=1/[\s^2^(Fo^2^)+(0.0320P)^2^+25.9250P] where P=(Fo^2^+2Fc^2^)/3'
_refine_ls_weighting_scheme calc
_refine_ls_wR_factor_gt 0.2235
_refine_ls_wR_factor_ref 0.2314
_reflns_Friedel_coverage 0.719
_reflns_Friedel_fraction_full 0.998
_reflns_Friedel_fraction_max 0.973
_reflns_number_gt 3323
_reflns_number_total 4047
_reflns_threshold_expression 'I > 2\s(I)'
_cod_data_source_file c8dt01019f2.cif
_cod_data_source_block Compound5
_cod_depositor_comments 'Adding full bibliography for 7046201--7046206.cif.'
_cod_database_code 7046203
_shelx_shelxl_version_number 2014/7
_shelx_space_group_comment
;
The symmetry employed for this shelxl refinement is uniquely defined
by the following loop, which should always be used as a source of
symmetry information in preference to the above space-group names.
They are only intended as comments.
;
_shelx_estimated_absorpt_t_max 0.948
_shelx_estimated_absorpt_t_min 0.785
_olex2_refinement_description
;
1. Twinned data refinement
 Scales: 0.87(8)
 0.13(8)
2. Fixed Uiso
 At 1.2 times of:
  All C(H) groups, All N(H) groups
 At 1.5 times of:
  All C(H,H,H) groups
3. Uiso/Uaniso restraints and constraints
C1 \\sim C2: within 2A with sigma of 0.04 and sigma for terminal atoms of 0.08
Uanis(C9) \\sim Ueq: with sigma of 0.005 and sigma for terminal atoms of 0.01
Uanis(C1) = Uanis(C2)
Uanis(C12) = Uanis(C16A) = Uanis(C16)
Uanis(C8) = Uanis(C17A) = Uanis(C17)
Uanis(C13A) = Uanis(C13) = Uanis(C9)
Uanis(C14A) = Uanis(C14) = Uanis(C10)
Uanis(C15) = Uanis(C15A) = Uanis(C11)
4. Rigid body (RIGU) restrains
 C1, C2, C7, C6, C5, C4, C3
 with sigma for 1-2 distances of 0.004 and sigma for 1-3 distances of 0.004
 C9, C8, C12, C11, C10
 with sigma for 1-2 distances of 0.004 and sigma for 1-3 distances of 0.004
5. Others
 Sof(C15A)=Sof(H15A)=Sof(C16A)=Sof(H16A)=Sof(C17A)=Sof(H17A)=Sof(C13A)=
 Sof(H13A)=Sof(C14A)=Sof(H14A)=1-FVAR(1)
 Sof(C16)=Sof(H16)=Sof(C14)=Sof(H14)=Sof(C13)=Sof(H13)=Sof(C17)=Sof(H17)=
 Sof(C15)=Sof(H15)=FVAR(1)
6.a Ternary CH refined with riding coordinates:
 C18(H18), C15(H15), C13A(H13A), C14A(H14A)
6.b Aromatic/amide H refined with riding coordinates:
 C12(H12), C11(H11), C7(H7), C10(H10), C16(H16), N2(H2), C14(H14), C13(H13),
 C17(H17), C6(H6), C3(H3), C4(H4), C5(H5), C9(H9), C15A(H15A), C16A(H16A),
 C17A(H17A)
6.c Idealised Me refined as rotating group:
 C20(H20A,H20B,H20C), C19(H19A,H19B,H19C)
;
_olex2_submission_special_instructions 'No special instructions were received'

loop_
_space_group_symop_operation_xyz
'x, y, z'
'-x+1/2, -y, z+1/2'
'x+1/2, -y+1/2, -z'
'-x, y+1/2, -z+1/2'

loop_
_atom_site_label
_atom_site_type_symbol
_atom_site_fract_x
_atom_site_fract_y
_atom_site_fract_z
_atom_site_U_iso_or_equiv
_atom_site_adp_type
_atom_site_occupancy
_atom_site_site_symmetry_order
_atom_site_calc_flag
_atom_site_refinement_flags_posn
_atom_site_refinement_flags_adp
_atom_site_refinement_flags_occupancy
_atom_site_disorder_assembly
_atom_site_disorder_group
Fe1 Fe 0.44159(4) 0.2512(3) 0.44989(12) 0.0109(3) Uani 1 1 d . . . . .
N1 N 0.3529(3) 0.3951(15) 0.5985(8) 0.0106(17) Uani 1 1 d . . . . .
C8 C 0.3706(3) 0.268(2) 0.4884(8) 0.0149(16) Uani 1 1 d . U . . .
C12 C 0.3810(3) 0.3667(18) 0.3647(10) 0.0131(16) Uani 1 1 d . U . . .
H12 H 0.3744 0.5242 0.3407 0.016 Uiso 1 1 calc R . . . .
C11 C 0.4024(3) 0.2025(18) 0.2811(10) 0.0139(17) Uani 1 1 d . U . . .
H11 H 0.4122 0.2265 0.1922 0.017 Uiso 1 1 calc R . . . .
C18 C 0.3452(4) 0.7942(17) 0.9146(9) 0.015(2) Uani 1 1 d . . . . .
H18 H 0.3149 0.8791 0.9296 0.019 Uiso 1 1 calc R . . . .
C2 C 0.3057(3) 0.4781(18) 0.7812(10) 0.0104(13) Uani 1 1 d . U . . .
C7 C 0.2871(3) 0.1283(18) 0.6267(10) 0.0128(19) Uani 1 1 d . U . . .
H7 H 0.2982 0.0463 0.5511 0.015 Uiso 1 1 calc R . . . .
C10 C 0.4063(3) -0.0041(19) 0.3548(10) 0.0137(16) Uani 1 1 d . U . . .
H10 H 0.4200 -0.1459 0.3242 0.016 Uiso 1 1 calc R . . . .
C16 C 0.4770(7) 0.493(4) 0.557(3) 0.0131(16) Uani 0.482(12) 1 d . . P A 1
H16 H 0.4637 0.6283 0.5969 0.016 Uiso 0.482(12) 1 calc R . P A 1
C1 C 0.3154(3) 0.3255(17) 0.6629(9) 0.0104(13) Uani 1 1 d . U . . .
N2 N 0.3396(3) 0.6385(14) 0.8030(8) 0.0110(16) Uani 1 1 d . . . . .
H2 H 0.3611 0.6500 0.7409 0.013 Uiso 1 1 calc R . . . .
C14 C 0.5127(7) 0.228(5) 0.412(2) 0.0137(16) Uani 0.482(12) 1 d . . P A 1
H14 H 0.5268 0.1598 0.3359 0.016 Uiso 0.482(12) 1 calc R . P A 1
C20 C 0.3573(4) 0.654(2) 1.0400(10) 0.022(2) Uani 1 1 d . . . . .
H20A H 0.3322 0.5416 1.0585 0.033 Uiso 1 1 calc GR . . . .
H20B H 0.3606 0.7616 1.1151 0.033 Uiso 1 1 calc GR . . . .
H20C H 0.3869 0.5699 1.0264 0.033 Uiso 1 1 calc GR . . . .
C19 C 0.3826(4) 0.9698(18) 0.8821(11) 0.015(2) Uani 1 1 d . . . . .
H19A H 0.4123 0.8882 0.8659 0.023 Uiso 1 1 calc GR . . . .
H19B H 0.3864 1.0783 0.9565 0.023 Uiso 1 1 calc GR . . . .
H19C H 0.3736 1.0575 0.8027 0.023 Uiso 1 1 calc GR . . . .
C13 C 0.5038(8) 0.126(4) 0.525(3) 0.0129(16) Uani 0.482(12) 1 d . . P A 1
H13 H 0.5118 -0.0316 0.5439 0.016 Uiso 0.482(12) 1 calc R . P A 1
C17 C 0.4802(8) 0.282(6) 0.619(2) 0.0149(16) Uani 0.482(12) 1 d . . P A 1
H17 H 0.4695 0.2439 0.7051 0.018 Uiso 0.482(12) 1 calc R . P A 1
C6 C 0.2473(4) 0.036(2) 0.6801(10) 0.016(2) Uani 1 1 d . U . . .
H6 H 0.2360 -0.1019 0.6380 0.019 Uiso 1 1 calc R . . . .
C3 C 0.2669(4) 0.462(2) 0.8642(10) 0.016(2) Uani 1 1 d . U . . .
H3 H 0.2658 0.5776 0.9318 0.019 Uiso 1 1 calc R . . . .
C4 C 0.2292(3) 0.3059(18) 0.8656(10) 0.017(2) Uani 1 1 d . U . . .
H4 H 0.2059 0.3382 0.9304 0.020 Uiso 1 1 calc R . . . .
C5 C 0.2205(4) 0.114(2) 0.7886(11) 0.017(2) Uani 1 1 d . U . . .
H5 H 0.1935 0.0241 0.8105 0.021 Uiso 1 1 calc R . . . .
C9 C 0.3863(3) 0.0319(18) 0.4857(10) 0.0129(16) Uani 1 1 d . U . . .
H9 H 0.3843 -0.0797 0.5552 0.016 Uiso 1 1 calc R . . . .
C15 C 0.4950(8) 0.490(5) 0.430(2) 0.0139(17) Uani 0.482(12) 1 d . . P A 1
H15 H 0.4974 0.6228 0.3661 0.017 Uiso 0.482(12) 1 calc R . P A 1
C15A C 0.5043(7) 0.403(4) 0.405(2) 0.0139(17) Uani 0.518(12) 1 d . . P A 2
H15A H 0.5143 0.4543 0.3200 0.017 Uiso 0.518(12) 1 calc R . P A 2
C16A C 0.4823(7) 0.536(4) 0.496(3) 0.0131(16) Uani 0.518(12) 1 d . . P A 2
H16A H 0.4743 0.6960 0.4859 0.016 Uiso 0.518(12) 1 calc R . P A 2
C17A C 0.4728(8) 0.393(5) 0.614(2) 0.0149(16) Uani 0.518(12) 1 d . . P A 2
H17A H 0.4575 0.4395 0.6928 0.018 Uiso 0.518(12) 1 calc R . P A 2
C13A C 0.4900(7) 0.187(4) 0.585(2) 0.0129(16) Uani 0.518(12) 1 d . . P A 2
H13A H 0.4867 0.0527 0.6484 0.016 Uiso 0.518(12) 1 calc R . P A 2
C14A C 0.5104(7) 0.156(4) 0.460(3) 0.0137(16) Uani 0.518(12) 1 d . . P A 2
H14A H 0.5269 0.0176 0.4212 0.016 Uiso 0.518(12) 1 calc R . P A 2

loop_
_atom_site_aniso_label
_atom_site_aniso_U_11
_atom_site_aniso_U_22
_atom_site_aniso_U_33
_atom_site_aniso_U_23
_atom_site_aniso_U_13
_atom_site_aniso_U_12
Fe1 0.0092(5) 0.0138(6) 0.0096(5) 0.0004(8) -0.0004(5) -0.0034(7)
N1 0.014(4) 0.007(4) 0.010(4) -0.004(3) -0.003(3) 0.000(3)
C8 0.016(3) 0.019(4) 0.009(3) -0.008(3) 0.001(2) -0.001(4)
C12 0.012(3) 0.013(4) 0.014(4) -0.004(3) -0.001(3) 0.006(3)
C11 0.013(4) 0.020(5) 0.009(3) -0.005(3) -0.001(3) 0.003(3)
C18 0.020(5) 0.015(6) 0.012(4) -0.006(4) -0.001(3) 0.004(4)
C2 0.011(3) 0.011(3) 0.009(3) 0.000(2) 0.000(2) 0.007(2)
C7 0.014(4) 0.012(4) 0.013(4) -0.002(4) 0.002(3) 0.001(3)
C10 0.007(3) 0.018(4) 0.016(4) -0.009(3) -0.002(3) -0.002(3)
C16 0.012(3) 0.013(4) 0.014(4) -0.004(3) -0.001(3) 0.006(3)
C1 0.011(3) 0.011(3) 0.009(3) 0.000(2) 0.000(2) 0.007(2)
N2 0.017(4) 0.006(4) 0.011(4) 0.000(3) 0.004(3) 0.001(3)
C14 0.007(3) 0.018(4) 0.016(4) -0.009(3) -0.002(3) -0.002(3)
C20 0.024(5) 0.036(6) 0.006(4) -0.001(5) -0.002(4) 0.000(5)
C19 0.019(5) 0.005(4) 0.022(5) -0.001(4) -0.007(4) -0.001(4)
C13 0.010(3) 0.013(3) 0.016(3) 0.000(3) -0.002(3) -0.006(3)
C17 0.016(3) 0.019(4) 0.009(3) -0.008(3) 0.001(2) -0.001(4)
C6 0.013(4) 0.018(5) 0.015(5) -0.001(4) 0.001(3) -0.003(4)
C3 0.015(4) 0.022(5) 0.011(4) -0.003(4) 0.003(3) 0.006(4)
C4 0.013(4) 0.025(5) 0.012(4) 0.000(4) 0.005(3) 0.006(3)
C5 0.012(4) 0.027(5) 0.014(4) 0.003(4) 0.001(4) 0.004(4)
C9 0.010(3) 0.013(3) 0.016(3) 0.000(3) -0.002(3) -0.006(3)
C15 0.013(4) 0.020(5) 0.009(3) -0.005(3) -0.001(3) 0.003(3)
C15A 0.013(4) 0.020(5) 0.009(3) -0.005(3) -0.001(3) 0.003(3)
C16A 0.012(3) 0.013(4) 0.014(4) -0.004(3) -0.001(3) 0.006(3)
C17A 0.016(3) 0.019(4) 0.009(3) -0.008(3) 0.001(2) -0.001(4)
C13A 0.010(3) 0.013(3) 0.016(3) 0.000(3) -0.002(3) -0.006(3)
C14A 0.007(3) 0.018(4) 0.016(4) -0.009(3) -0.002(3) -0.002(3)

loop_
_atom_type_symbol
_atom_type_description
_atom_type_scat_dispersion_real
_atom_type_scat_dispersion_imag
_atom_type_scat_source
C C 0.0033 0.0016 'International Tables Vol C Tables 4.2.6.8 and 6.1.1.4'
H H 0.0000 0.0000 'International Tables Vol C Tables 4.2.6.8 and 6.1.1.4'
Fe Fe 0.3463 0.8444 'International Tables Vol C Tables 4.2.6.8 and 6.1.1.4'
N N 0.0061 0.0033 'International Tables Vol C Tables 4.2.6.8 and 6.1.1.4'

loop_
_geom_angle_atom_site_label_1
_geom_angle_atom_site_label_2
_geom_angle_atom_site_label_3
_geom_angle
C12 Fe1 C13 176.5(8)
C12 Fe1 C9 67.7(4)
C12 Fe1 C15 111.8(7)
C12 Fe1 C16A 108.7(7)
C12 Fe1 C17A 125.6(8)
C10 Fe1 C12 67.1(4)
C10 Fe1 C16 175.9(9)
C10 Fe1 C13 110.8(7)
C10 Fe1 C17 137.0(9)
C10 Fe1 C9 42.0(4)
C10 Fe1 C15 143.5(8)
C10 Fe1 C15A 129.7(7)
C10 Fe1 C16A 164.7(8)
C10 Fe1 C17A 152.7(9)
C10 Fe1 C14A 108.1(7)
C16 Fe1 C12 115.3(7)
C16 Fe1 C13 67.0(9)
C16 Fe1 C17 39.1(10)
C16 Fe1 C9 135.0(9)
C16 Fe1 C15 39.6(9)
C17 Fe1 C12 141.5(9)
C17 Fe1 C13 41.9(9)
C17 Fe1 C9 108.8(7)
C17 Fe1 C15 67.9(9)
C9 Fe1 C13 112.8(7)
C9 Fe1 C15 174.3(8)
C9 Fe1 C16A 151.8(7)
C15 Fe1 C13 68.1(9)
C15A Fe1 C12 120.8(7)
C15A Fe1 C9 167.3(8)
C15A Fe1 C16A 38.6(8)
C15A Fe1 C17A 68.4(9)
C15A Fe1 C14A 43.8(9)
C17A Fe1 C9 115.7(8)
C17A Fe1 C16A 42.0(9)
C13A Fe1 C12 160.5(9)
C13A Fe1 C10 122.9(8)
C13A Fe1 C9 107.5(6)
C13A Fe1 C15A 67.8(8)
C13A Fe1 C16A 66.1(9)
C13A Fe1 C17A 37.8(9)
C13A Fe1 C14A 41.0(9)
C14A Fe1 C12 157.2(8)
C14A Fe1 C9 124.8(8)
C14A Fe1 C16A 69.8(9)
C14A Fe1 C17A 69.3(9)
C1 N1 C8 121.5(9)
N1 C8 Fe1 121.3(7)
N1 C8 C9 127.8(10)
C12 C8 Fe1 69.1(5)
C12 C8 N1 124.5(11)
C12 C8 C9 107.3(9)
C9 C8 Fe1 69.0(6)
C8 C12 Fe1 70.9(6)
C11 C12 Fe1 70.7(6)
C11 C12 C8 111.1(10)
C12 C11 Fe1 69.3(6)
C10 C11 Fe1 68.2(6)
C10 C11 C12 106.1(9)
N2 C18 C20 110.4(8)
N2 C18 C19 108.6(8)
C19 C18 C20 111.6(9)
N2 C2 C1 113.1(8)
N2 C2 C3 121.0(9)
C3 C2 C1 125.8(10)
C6 C7 C1 132.2(10)
C11 C10 Fe1 71.6(6)
C11 C10 C9 109.5(9)
C9 C10 Fe1 70.1(6)
C17 C16 Fe1 71.1(13)
C17 C16 C15 113(2)
C15 C16 Fe1 71.3(14)
N1 C1 C2 111.5(9)
N1 C1 C7 124.7(9)
C7 C1 C2 123.8(9)
C2 N2 C18 128.6(8)
C13 C14 Fe1 71.1(13)
C13 C14 C15 104.8(19)
C15 C14 Fe1 66.7(11)
C14 C13 Fe1 72.1(13)
C14 C13 C17 113(2)
C17 C13 Fe1 68.4(12)
C16 C17 Fe1 69.8(13)
C16 C17 C13 106(2)
C13 C17 Fe1 69.6(12)
C7 C6 C5 129.6(11)
C2 C3 C4 131.3(10)
C5 C4 C3 130.4(10)
C4 C5 C6 126.7(10)
C8 C9 Fe1 70.5(6)
C8 C9 C10 106.0(9)
C10 C9 Fe1 67.9(5)
C16 C15 Fe1 69.1(13)
C16 C15 C14 103.7(19)
C14 C15 Fe1 67.8(11)
C16A C15A Fe1 71.2(13)
C16A C15A C14A 108.9(19)
C14A C15A Fe1 68.1(12)
C15A C16A Fe1 70.2(13)
C15A C16A C17A 109.1(19)
C17A C16A Fe1 68.8(12)
C16A C17A Fe1 69.2(12)
C13A C17A Fe1 68.4(12)
C13A C17A C16A 104.8(18)
C17A C13A Fe1 73.9(13)
C17A C13A C14A 118(2)
C14A C13A Fe1 71.8(12)
C15A C14A Fe1 68.0(11)
C13A C14A Fe1 67.2(11)
C13A C14A C15A 99.6(17)

loop_
_geom_bond_atom_site_label_1
_geom_bond_atom_site_label_2
_geom_bond_distance
Fe1 C12 2.040(10)
Fe1 C10 2.014(10)
Fe1 C16 2.02(2)
Fe1 C13 2.06(2)
Fe1 C17 2.04(2)
Fe1 C9 2.044(10)
Fe1 C15 2.05(2)
Fe1 C15A 2.04(2)
Fe1 C16A 2.05(2)
Fe1 C17A 2.04(2)
Fe1 C13A 1.98(2)
Fe1 C14A 2.04(2)
N1 C8 1.420(12)
N1 C1 1.314(13)
C8 C12 1.403(14)
C8 C9 1.421(17)
C12 C11 1.402(13)
C11 C10 1.400(15)
C18 N2 1.445(12)
C18 C20 1.537(14)
C18 C19 1.501(14)
C2 C1 1.504(13)
C2 N2 1.348(13)
C2 C3 1.392(14)
C7 C1 1.432(14)
C7 C6 1.363(14)
C10 C9 1.454(14)
C16 C17 1.36(3)
C16 C15 1.38(3)
C14 C13 1.30(3)
C14 C15 1.59(4)
C13 C17 1.47(3)
C6 C5 1.410(15)
C3 C4 1.396(15)
C4 C5 1.366(15)
C15A C16A 1.35(3)
C15A C14A 1.52(3)
C16A C17A 1.47(3)
C17A C13A 1.30(3)
C13A C14A 1.41(3)

loop_
_twin_individual_id
_twin_individual_mass_fraction_refined
1 0.87(8)
2 0.13(8)
